data_1565604
loop_
_publ_author_name
'Yuan, Da-Fu'
'Wang, Zi-Chen'
'Geng, Rui-Sen'
'Ren, Guang-Yi'
'Wright, James S.'
'Ni, Shao-Fei'
'Li, Ming'
'Wen, Li-Rong'
'Zhang, Lin-Bao'

_publ_section_title
;
 Hypervalent iodine promoted the synthesis of cycloheptatrienes and
 cyclopropanes
;
_journal_issue 2
_journal_name_full 'Chemical Science'
_journal_page_first 478
_journal_page_last 485
_journal_paper_doi 10.1039/D1SC05429E
_journal_volume 13
_journal_year 2022
_chemical_formula_moiety 'C18 H14 Br N O2'
_chemical_formula_sum 'C18 H14 Br N O2'
_chemical_formula_weight 356.21
_space_group_crystal_system monoclinic
_space_group_IT_number 14
_space_group_name_Hall '-P 2ybc'
_space_group_name_H-M_alt 'P 1 21/c 1'
_atom_sites_solution_hydrogens geom
_atom_sites_solution_primary dual
_audit_creation_date 2018-10-18
_audit_creation_method
;
Olex2 1.2
(compiled 2018.05.29 svn.r3508 for OlexSys, GUI svn.r5506)
;
_audit_update_record
;
2018-10-19 deposited with the CCDC.	2021-11-29 downloaded from the CCDC.
;
_cell_angle_alpha 90
_cell_angle_beta 93.0250(10)
_cell_angle_gamma 90
_cell_formula_units_Z 4
_cell_length_a 8.86050(10)
_cell_length_b 21.1565(4)
_cell_length_c 7.84150(10)
_cell_measurement_reflns_used 10799
_cell_measurement_temperature 173(2)
_cell_measurement_theta_max 74.900
_cell_measurement_theta_min 4.1290
_cell_volume 1467.90(4)
_computing_cell_refinement 'CrysAlisPro 1.171.40.14e (Rigaku OD, 2018)'
_computing_data_collection 'CrysAlisPro 1.171.40.14e (Rigaku OD, 2018)'
_computing_data_reduction 'CrysAlisPro 1.171.40.14e (Rigaku OD, 2018)'
_computing_molecular_graphics 'Olex2 (Dolomanov et al., 2009)'
_computing_publication_material 'Olex2 (Dolomanov et al., 2009)'
_computing_structure_refinement 'ShelXL (Sheldrick, 2015)'
_computing_structure_solution 'ShelXT (Sheldrick, 2015)'
_diffrn_ambient_temperature 173.15
_diffrn_measured_fraction_theta_full 0.999
_diffrn_measured_fraction_theta_max 0.966
_diffrn_measurement_device_type 'XtaLAB Synergy R, HyPix'
_diffrn_measurement_method '\w scans'
_diffrn_radiation_type CuK\a
_diffrn_radiation_wavelength 1.54184
_diffrn_reflns_av_R_equivalents 0.0567
_diffrn_reflns_av_unetI/netI 0.0362
_diffrn_reflns_Laue_measured_fraction_full 0.999
_diffrn_reflns_Laue_measured_fraction_max 0.966
_diffrn_reflns_limit_h_max 10
_diffrn_reflns_limit_h_min -11
_diffrn_reflns_limit_k_max 22
_diffrn_reflns_limit_k_min -26
_diffrn_reflns_limit_l_max 9
_diffrn_reflns_limit_l_min -8
_diffrn_reflns_number 13497
_diffrn_reflns_point_group_measured_fraction_full 0.999
_diffrn_reflns_point_group_measured_fraction_max 0.966
_diffrn_reflns_theta_full 67.684
_diffrn_reflns_theta_max 75.388
_diffrn_reflns_theta_min 4.179
_diffrn_source 'Rotating-anode X-ray tube'
_exptl_absorpt_coefficient_mu 3.872
_exptl_absorpt_correction_T_max 1.00000
_exptl_absorpt_correction_T_min 0.37218
_exptl_absorpt_correction_type multi-scan
_exptl_absorpt_process_details
;
CrysAlisPro 1.171.40.14e (Rigaku Oxford Diffraction, 2018)
Empirical absorption correction using spherical harmonics,
 implemented in SCALE3 ABSPACK scaling algorithm.
;
_exptl_crystal_colour yellow
_exptl_crystal_density_diffrn 1.612
_exptl_crystal_description block
_exptl_crystal_F_000 720
_exptl_crystal_size_max 0.321
_exptl_crystal_size_mid 0.211
_exptl_crystal_size_min 0.189
_refine_diff_density_max 0.752
_refine_diff_density_min -0.936
_refine_diff_density_rms 0.107
_refine_ls_extinction_method none
_refine_ls_goodness_of_fit_ref 1.059
_refine_ls_hydrogen_treatment constr
_refine_ls_matrix_type full
_refine_ls_number_parameters 199
_refine_ls_number_reflns 2934
_refine_ls_number_restraints 0
_refine_ls_restrained_S_all 1.059
_refine_ls_R_factor_all 0.0413
_refine_ls_R_factor_gt 0.0379
_refine_ls_shift/su_max 0.001
_refine_ls_shift/su_mean 0.000
_refine_ls_structure_factor_coef Fsqd
_refine_ls_weighting_details 'w=1/[\s^2^(Fo^2^)+(0.0715P)^2^+0.7326P] where P=(Fo^2^+2Fc^2^)/3'
_refine_ls_weighting_scheme calc
_refine_ls_wR_factor_gt 0.1027
_refine_ls_wR_factor_ref 0.1054
_reflns_Friedel_coverage 0.000
_reflns_number_gt 2707
_reflns_number_total 2934
_reflns_threshold_expression 'I > 2\s(I)'
_cod_data_source_file d1sc05429e2.cif
_cod_data_source_block tx32
_cod_depositor_comments 'Adding full bibliography for 1565604--1565606.cif.'
_cod_database_code 1565604
_shelx_shelxl_version_number 2017/1
_shelx_space_group_comment
;
The symmetry employed for this shelxl refinement is uniquely defined
by the following loop, which should always be used as a source of
symmetry information in preference to the above space-group names.
They are only intended as comments.
;
_shelx_estimated_absorpt_t_max 0.528
_shelx_estimated_absorpt_t_min 0.370
_olex2_refinement_description
;
1. Fixed Uiso
 At 1.2 times of:
  All C(H) groups, All C(H,H) groups
2.a Secondary CH2 refined with riding coordinates:
 C6(H6A,H6B), C7(H7A,H7B)
2.b Aromatic/amide H refined with riding coordinates:
 C5(H5), C8(H8), C9(H9), C11(H11), C12(H12), C14(H14), C15(H15), C16(H16),
 C17(H17), C18(H18)
;
_olex2_submission_special_instructions 'No special instructions were received'

loop_
_space_group_symop_operation_xyz
'x, y, z'
'-x, y+1/2, -z+1/2'
'-x, -y, -z'
'x, -y-1/2, z-1/2'

loop_
_atom_site_label
_atom_site_type_symbol
_atom_site_fract_x
_atom_site_fract_y
_atom_site_fract_z
_atom_site_U_iso_or_equiv
_atom_site_adp_type
_atom_site_occupancy
_atom_site_site_symmetry_order
_atom_site_calc_flag
_atom_site_refinement_flags_posn
_atom_site_refinement_flags_adp
_atom_site_refinement_flags_occupancy
_atom_site_disorder_assembly
_atom_site_disorder_group
Br1 Br 0.64885(3) 0.74061(2) 0.53032(3) 0.03212(14) Uani 1 1 d . . . . .
O1 O 0.13475(19) 0.41675(8) 0.3562(2) 0.0278(4) Uani 1 1 d . . . . .
O2 O 0.15613(17) 0.48216(8) 0.66807(18) 0.0252(3) Uani 1 1 d . . . . .
N1 N 0.1929(2) 0.47725(9) 0.3798(2) 0.0215(4) Uani 1 1 d . . . . .
C1 C 0.3226(2) 0.57101(10) 0.3257(2) 0.0181(4) Uani 1 1 d . . . . .
C2 C 0.2919(2) 0.56278(10) 0.5140(3) 0.0191(4) Uani 1 1 d . . . . .
C3 C 0.2049(2) 0.50389(10) 0.5379(3) 0.0196(4) Uani 1 1 d . . . . .
C4 C 0.2653(2) 0.50848(10) 0.2502(3) 0.0206(4) Uani 1 1 d . . . . .
C5 C 0.2731(3) 0.48347(11) 0.0952(3) 0.0265(5) Uani 1 1 d . . . . .
H5 H 0.326045 0.504750 0.009977 0.032 Uiso 1 1 calc R . . . .
C6 C 0.1972(3) 0.42106(12) 0.0566(3) 0.0321(5) Uani 1 1 d . . . . .
H6A H 0.272585 0.386555 0.066447 0.039 Uiso 1 1 calc R . . . .
H6B H 0.152245 0.421263 -0.061731 0.039 Uiso 1 1 calc R . . . .
C7 C 0.0749(3) 0.40992(12) 0.1808(3) 0.0308(5) Uani 1 1 d . . . . .
H7A H -0.008107 0.440621 0.158376 0.037 Uiso 1 1 calc R . . . .
H7B H 0.032966 0.366861 0.163956 0.037 Uiso 1 1 calc R . . . .
C8 C 0.4921(2) 0.57652(10) 0.3112(3) 0.0209(4) Uani 1 1 d . . . . .
H8 H 0.540065 0.546853 0.240904 0.025 Uiso 1 1 calc R . . . .
C9 C 0.5787(2) 0.62053(11) 0.3911(3) 0.0222(4) Uani 1 1 d . . . . .
H9 H 0.681553 0.622515 0.362707 0.027 Uiso 1 1 calc R . . . .
C10 C 0.5304(2) 0.66508(11) 0.5159(3) 0.0230(4) Uani 1 1 d . . . . .
C11 C 0.4246(2) 0.65758(11) 0.6317(3) 0.0239(4) Uani 1 1 d . . . . .
H11 H 0.411277 0.690757 0.711165 0.029 Uiso 1 1 calc R . . . .
C12 C 0.3305(2) 0.60221(11) 0.6423(2) 0.0215(4) Uani 1 1 d . . . . .
H12 H 0.292384 0.592892 0.750438 0.026 Uiso 1 1 calc R . . . .
C13 C 0.2331(2) 0.62636(10) 0.2441(2) 0.0181(4) Uani 1 1 d . . . . .
C14 C 0.2915(2) 0.66275(11) 0.1154(3) 0.0242(4) Uani 1 1 d . . . . .
H14 H 0.389559 0.653921 0.077970 0.029 Uiso 1 1 calc R . . . .
C15 C 0.2074(3) 0.71195(12) 0.0410(3) 0.0278(5) Uani 1 1 d . . . . .
H15 H 0.248245 0.736683 -0.046569 0.033 Uiso 1 1 calc R . . . .
C16 C 0.0637(3) 0.72502(11) 0.0944(3) 0.0249(5) Uani 1 1 d . . . . .
H16 H 0.006850 0.759115 0.045172 0.030 Uiso 1 1 calc R . . . .
C17 C 0.0041(2) 0.68800(11) 0.2198(3) 0.0240(4) Uani 1 1 d . . . . .
H17 H -0.094906 0.696343 0.255124 0.029 Uiso 1 1 calc R . . . .
C18 C 0.0875(2) 0.63879(10) 0.2944(3) 0.0209(4) Uani 1 1 d . . . . .
H18 H 0.045233 0.613535 0.380022 0.025 Uiso 1 1 calc R . . . .

loop_
_atom_site_aniso_label
_atom_site_aniso_U_11
_atom_site_aniso_U_22
_atom_site_aniso_U_33
_atom_site_aniso_U_23
_atom_site_aniso_U_13
_atom_site_aniso_U_12
Br1 0.03384(19) 0.0294(2) 0.0331(2) -0.00709(9) 0.00156(12) -0.01154(9)
O1 0.0395(8) 0.0207(8) 0.0229(8) -0.0008(6) -0.0027(6) -0.0099(7)
O2 0.0305(8) 0.0265(8) 0.0188(7) 0.0039(6) 0.0025(6) -0.0018(6)
N1 0.0283(9) 0.0179(9) 0.0177(8) 0.0012(7) -0.0031(7) -0.0056(7)
C1 0.0214(9) 0.0184(10) 0.0144(9) -0.0007(8) -0.0011(7) 0.0000(8)
C2 0.0202(9) 0.0198(10) 0.0169(9) 0.0026(8) -0.0019(7) 0.0016(8)
C3 0.0202(9) 0.0203(10) 0.0179(9) 0.0015(8) -0.0025(7) 0.0017(8)
C4 0.0251(9) 0.0188(10) 0.0176(9) 0.0011(8) -0.0020(7) 0.0002(8)
C5 0.0400(12) 0.0208(11) 0.0187(10) -0.0030(9) 0.0017(9) -0.0049(9)
C6 0.0481(14) 0.0246(12) 0.0234(11) -0.0063(9) -0.0006(10) -0.0062(11)
C7 0.0377(12) 0.0288(12) 0.0251(11) -0.0077(10) -0.0057(9) -0.0072(10)
C8 0.0218(9) 0.0234(11) 0.0176(9) -0.0006(8) 0.0008(7) 0.0035(8)
C9 0.0212(9) 0.0239(11) 0.0212(10) 0.0002(8) -0.0007(7) 0.0013(8)
C10 0.0229(9) 0.0228(11) 0.0223(10) -0.0026(9) -0.0074(8) -0.0035(8)
C11 0.0307(10) 0.0223(11) 0.0180(9) -0.0058(8) -0.0036(8) -0.0012(9)
C12 0.0250(9) 0.0249(11) 0.0144(9) 0.0002(8) -0.0019(7) 0.0001(8)
C13 0.0228(9) 0.0171(10) 0.0139(9) -0.0011(8) -0.0035(7) -0.0030(8)
C14 0.0260(10) 0.0258(11) 0.0208(10) 0.0018(9) 0.0012(8) -0.0008(8)
C15 0.0335(11) 0.0274(13) 0.0221(10) 0.0087(9) -0.0015(8) -0.0030(10)
C16 0.0298(11) 0.0221(11) 0.0218(10) 0.0036(9) -0.0075(8) 0.0016(9)
C17 0.0222(9) 0.0268(12) 0.0222(10) -0.0015(9) -0.0043(8) 0.0012(8)
C18 0.0220(9) 0.0223(11) 0.0181(9) 0.0008(8) -0.0019(7) -0.0026(8)

loop_
_atom_type_symbol
_atom_type_description
_atom_type_scat_dispersion_real
_atom_type_scat_dispersion_imag
_atom_type_scat_source
C C 0.0181 0.0091 'International Tables Vol C Tables 4.2.6.8 and 6.1.1.4'
H H 0.0000 0.0000 'International Tables Vol C Tables 4.2.6.8 and 6.1.1.4'
Br Br -0.6763 1.2805 'International Tables Vol C Tables 4.2.6.8 and 6.1.1.4'
N N 0.0311 0.0180 'International Tables Vol C Tables 4.2.6.8 and 6.1.1.4'
O O 0.0492 0.0322 'International Tables Vol C Tables 4.2.6.8 and 6.1.1.4'

loop_
_geom_angle_atom_site_label_1
_geom_angle_atom_site_label_2
_geom_angle_atom_site_label_3
_geom_angle
_geom_angle_site_symmetry_1
_geom_angle_site_symmetry_3
_geom_angle_publ_flag
N1 O1 C7 109.37(16) . . ?
O1 N1 C4 121.38(17) . . ?
C3 N1 O1 120.91(17) . . ?
C3 N1 C4 116.76(18) . . ?
C2 C1 C4 101.76(17) . . ?
C2 C1 C13 112.07(16) . . ?
C4 C1 C13 110.20(16) . . ?
C8 C1 C2 108.05(16) . . ?
C8 C1 C4 110.38(17) . . ?
C8 C1 C13 113.71(17) . . ?
C3 C2 C1 109.84(17) . . ?
C12 C2 C1 127.2(2) . . ?
C12 C2 C3 122.88(19) . . ?
O2 C3 N1 126.3(2) . . ?
O2 C3 C2 129.26(19) . . ?
N1 C3 C2 104.41(17) . . ?
N1 C4 C1 106.52(17) . . ?
C5 C4 N1 121.7(2) . . ?
C5 C4 C1 131.8(2) . . ?
C4 C5 H5 120.4 . . ?
C4 C5 C6 119.2(2) . . ?
C6 C5 H5 120.4 . . ?
C5 C6 H6A 109.8 . . ?
C5 C6 H6B 109.8 . . ?
C5 C6 C7 109.5(2) . . ?
H6A C6 H6B 108.2 . . ?
C7 C6 H6A 109.8 . . ?
C7 C6 H6B 109.8 . . ?
O1 C7 C6 110.82(19) . . ?
O1 C7 H7A 109.5 . . ?
O1 C7 H7B 109.5 . . ?
C6 C7 H7A 109.5 . . ?
C6 C7 H7B 109.5 . . ?
H7A C7 H7B 108.1 . . ?
C1 C8 H8 117.9 . . ?
C9 C8 C1 124.24(19) . . ?
C9 C8 H8 117.9 . . ?
C8 C9 H9 117.0 . . ?
C8 C9 C10 126.07(19) . . ?
C10 C9 H9 117.0 . . ?
C9 C10 Br1 113.92(16) . . ?
C11 C10 Br1 117.20(17) . . ?
C11 C10 C9 128.5(2) . . ?
C10 C11 H11 118.0 . . ?
C10 C11 C12 123.9(2) . . ?
C12 C11 H11 118.0 . . ?
C2 C12 C11 126.07(19) . . ?
C2 C12 H12 117.0 . . ?
C11 C12 H12 117.0 . . ?
C14 C13 C1 121.39(18) . . ?
C14 C13 C18 119.10(19) . . ?
C18 C13 C1 119.45(18) . . ?
C13 C14 H14 119.8 . . ?
C15 C14 C13 120.5(2) . . ?
C15 C14 H14 119.8 . . ?
C14 C15 H15 119.9 . . ?
C16 C15 C14 120.2(2) . . ?
C16 C15 H15 119.9 . . ?
C15 C16 H16 120.3 . . ?
C17 C16 C15 119.5(2) . . ?
C17 C16 H16 120.3 . . ?
C16 C17 H17 119.7 . . ?
C16 C17 C18 120.6(2) . . ?
C18 C17 H17 119.7 . . ?
C13 C18 H18 119.9 . . ?
C17 C18 C13 120.2(2) . . ?
C17 C18 H18 119.9 . . ?

loop_
_geom_bond_atom_site_label_1
_geom_bond_atom_site_label_2
_geom_bond_distance
_geom_bond_site_symmetry_2
_geom_bond_publ_flag
Br1 C10 1.912(2) . ?
O1 N1 1.388(2) . ?
O1 C7 1.455(3) . ?
O2 C3 1.219(3) . ?
N1 C3 1.361(3) . ?
N1 C4 1.396(3) . ?
C1 C2 1.525(3) . ?
C1 C4 1.526(3) . ?
C1 C8 1.517(3) . ?
C1 C13 1.535(3) . ?
C2 C3 1.482(3) . ?
C2 C12 1.338(3) . ?
C4 C5 1.331(3) . ?
C5 H5 0.9500 . ?
C5 C6 1.506(3) . ?
C6 H6A 0.9900 . ?
C6 H6B 0.9900 . ?
C6 C7 1.513(4) . ?
C7 H7A 0.9900 . ?
C7 H7B 0.9900 . ?
C8 H8 0.9500 . ?
C8 C9 1.341(3) . ?
C9 H9 0.9500 . ?
C9 C10 1.440(3) . ?
C10 C11 1.349(3) . ?
C11 H11 0.9500 . ?
C11 C12 1.443(3) . ?
C12 H12 0.9500 . ?
C13 C14 1.391(3) . ?
C13 C18 1.394(3) . ?
C14 H14 0.9500 . ?
C14 C15 1.391(3) . ?
C15 H15 0.9500 . ?
C15 C16 1.388(3) . ?
C16 H16 0.9500 . ?
C16 C17 1.384(3) . ?
C17 H17 0.9500 . ?
C17 C18 1.388(3) . ?
C18 H18 0.9500 . ?

loop_
_geom_torsion_atom_site_label_1
_geom_torsion_atom_site_label_2
_geom_torsion_atom_site_label_3
_geom_torsion_atom_site_label_4
_geom_torsion
_geom_torsion_site_symmetry_1
_geom_torsion_site_symmetry_2
_geom_torsion_site_symmetry_3
_geom_torsion_site_symmetry_4
_geom_torsion_publ_flag
Br1 C10 C11 C12 -177.38(16) . . . . ?
O1 N1 C3 O2 -7.2(3) . . . . ?
O1 N1 C3 C2 171.55(17) . . . . ?
O1 N1 C4 C1 -176.25(17) . . . . ?
O1 N1 C4 C5 4.4(3) . . . . ?
N1 O1 C7 C6 59.4(2) . . . . ?
N1 C4 C5 C6 2.3(3) . . . . ?
C1 C2 C3 O2 -178.0(2) . . . . ?
C1 C2 C3 N1 3.4(2) . . . . ?
C1 C2 C12 C11 -7.5(3) . . . . ?
C1 C4 C5 C6 -176.8(2) . . . . ?
C1 C8 C9 C10 6.9(4) . . . . ?
C1 C13 C14 C15 178.82(19) . . . . ?
C1 C13 C18 C17 -178.91(18) . . . . ?
C2 C1 C4 N1 8.3(2) . . . . ?
C2 C1 C4 C5 -172.5(2) . . . . ?
C2 C1 C8 C9 -57.7(3) . . . . ?
C2 C1 C13 C14 146.85(19) . . . . ?
C2 C1 C13 C18 -36.0(2) . . . . ?
C3 N1 C4 C1 -7.3(2) . . . . ?
C3 N1 C4 C5 173.4(2) . . . . ?
C3 C2 C12 C11 174.8(2) . . . . ?
C4 N1 C3 O2 -176.2(2) . . . . ?
C4 N1 C3 C2 2.5(2) . . . . ?
C4 C1 C2 C3 -7.2(2) . . . . ?
C4 C1 C2 C12 174.9(2) . . . . ?
C4 C1 C8 C9 -168.2(2) . . . . ?
C4 C1 C13 C14 -100.6(2) . . . . ?
C4 C1 C13 C18 76.5(2) . . . . ?
C4 C5 C6 C7 21.9(3) . . . . ?
C5 C6 C7 O1 -52.7(3) . . . . ?
C7 O1 N1 C3 155.92(19) . . . . ?
C7 O1 N1 C4 -35.6(3) . . . . ?
C8 C1 C2 C3 -123.41(18) . . . . ?
C8 C1 C2 C12 58.6(3) . . . . ?
C8 C1 C4 N1 122.80(18) . . . . ?
C8 C1 C4 C5 -58.0(3) . . . . ?
C8 C1 C13 C14 23.9(3) . . . . ?
C8 C1 C13 C18 -158.95(18) . . . . ?
C8 C9 C10 Br1 -154.76(19) . . . . ?
C8 C9 C10 C11 32.3(4) . . . . ?
C9 C10 C11 C12 -4.6(4) . . . . ?
C10 C11 C12 C2 -25.9(4) . . . . ?
C12 C2 C3 O2 0.1(3) . . . . ?
C12 C2 C3 N1 -178.57(19) . . . . ?
C13 C1 C2 C3 110.53(19) . . . . ?
C13 C1 C2 C12 -67.4(3) . . . . ?
C13 C1 C4 N1 -110.77(18) . . . . ?
C13 C1 C4 C5 68.4(3) . . . . ?
C13 C1 C8 C9 67.4(3) . . . . ?
C13 C14 C15 C16 -0.3(3) . . . . ?
C14 C13 C18 C17 -1.7(3) . . . . ?
C14 C15 C16 C17 -1.2(3) . . . . ?
C15 C16 C17 C18 1.1(3) . . . . ?
C16 C17 C18 C13 0.3(3) . . . . ?
C18 C13 C14 C15 1.7(3) . . . . ?
